data_7003242
loop_
_publ_author_name
'Singh, Ashutosh S.'
'Bharadwaj, Parimal K.'

_publ_section_title
;
 Binding of HgCl2 by tripodal ligands controlled by AgPF6: receptors
 for the PF6&#x2212; anion
;
_journal_issue 6
_journal_name_full 'Dalton Transactions'
_journal_page_first 738
_journal_page_last 741
_journal_paper_doi 10.1039/b714654j
_journal_year 2008
_chemical_formula_moiety 'C27 H24 Cl2 Hg N4 O3'
_chemical_formula_sum 'C27 H24 Cl2 Hg N4 O3'
_chemical_formula_weight 723.99
_chemical_name_systematic
;
?
;
_space_group_IT_number 14
_symmetry_cell_setting monoclinic
_symmetry_Int_Tables_number 14
_symmetry_space_group_name_Hall '-P 2ybc'
_symmetry_space_group_name_H-M 'P 1 21/c 1'
_atom_sites_solution_hydrogens geom
_atom_sites_solution_primary direct
_atom_sites_solution_secondary difmap
_audit_creation_method SHELXL-97
_cell_angle_alpha 90
_cell_angle_beta 107.491(1)
_cell_angle_gamma 90
_cell_formula_units_Z 4
_cell_length_a 11.6156(9)
_cell_length_b 16.1637(13)
_cell_length_c 14.9583(12)
_cell_measurement_reflns_used 600
_cell_measurement_temperature 100(2)
_cell_measurement_theta_max +28.0
_cell_measurement_theta_min -28.0
_cell_volume 2678.6(4)
_computing_cell_refinement 'SAINT 6.45 ( Bruker, 2003)'
_computing_data_collection 'SMART 5.628 (Bruker, 2003)'
_computing_data_reduction 'SAINT 6.45 (Bruker, 2003)'
_computing_molecular_graphics 'Diamond 2.1e'
_computing_publication_material SHELXL-97
_computing_structure_refinement 'SHELXL-97 (Sheldrick, 1997)'
_computing_structure_solution SIR-97
_diffrn_ambient_temperature 100(2)
_diffrn_measured_fraction_theta_full 0.994
_diffrn_measured_fraction_theta_max 0.994
_diffrn_measurement_device_type CCD
_diffrn_measurement_method phi-omega
_diffrn_radiation_monochromator graphite
_diffrn_radiation_source 'fine-focus sealed tube'
_diffrn_radiation_type MoK\a
_diffrn_radiation_wavelength 0.71073
_diffrn_reflns_av_R_equivalents 0.0424
_diffrn_reflns_av_sigmaI/netI 0.0562
_diffrn_reflns_limit_h_max 15
_diffrn_reflns_limit_h_min -15
_diffrn_reflns_limit_k_max 21
_diffrn_reflns_limit_k_min -20
_diffrn_reflns_limit_l_max 19
_diffrn_reflns_limit_l_min -14
_diffrn_reflns_number 17500
_diffrn_reflns_theta_full 28.31
_diffrn_reflns_theta_max 28.31
_diffrn_reflns_theta_min 2.23
_exptl_absorpt_coefficient_mu 5.982
_exptl_absorpt_correction_T_max 0.6151
_exptl_absorpt_correction_T_min 0.4673
_exptl_absorpt_correction_type empirical
_exptl_absorpt_process_details 'BRUKER SADABS'
_exptl_crystal_colour colourless
_exptl_crystal_density_diffrn 1.795
_exptl_crystal_density_method 'not measured'
_exptl_crystal_description block
_exptl_crystal_F_000 1408
_exptl_crystal_size_max 0.15
_exptl_crystal_size_mid 0.12
_exptl_crystal_size_min 0.09
_refine_diff_density_max 1.905
_refine_diff_density_min -0.983
_refine_diff_density_rms 0.399
_refine_ls_extinction_method none
_refine_ls_goodness_of_fit_ref 1.266
_refine_ls_hydrogen_treatment mixed
_refine_ls_matrix_type full
_refine_ls_number_parameters 314
_refine_ls_number_reflns 6631
_refine_ls_number_restraints 0
_refine_ls_restrained_S_all 1.266
_refine_ls_R_factor_all 0.0767
_refine_ls_R_factor_gt 0.0507
_refine_ls_shift/su_max 0.002
_refine_ls_shift/su_mean 0.000
_refine_ls_structure_factor_coef Fsqd
_refine_ls_weighting_details 'calc w=1/[\s^2^(Fo^2^)+(0.0000P)^2^+67.6994P] where P=(Fo^2^+2Fc^2^)/3'
_refine_ls_weighting_scheme calc
_refine_ls_wR_factor_gt 0.0982
_refine_ls_wR_factor_ref 0.1546
_reflns_number_gt 5311
_reflns_number_total 6631
_reflns_threshold_expression >2sigma(I)
_cod_data_source_file b714654j.txt
_cod_data_source_block compound2.CIF
_cod_original_cell_volume 2678.7(17)
_cod_original_sg_symbol_Hall -P2ybc
_cod_original_sg_symbol_H-M P21/c
_cod_database_code 7003242

loop_
_symmetry_equiv_pos_as_xyz
'x, y, z'
'-x, y+1/2, -z+1/2'
'-x, -y, -z'
'x, -y-1/2, z-1/2'

loop_
_atom_site_label
_atom_site_type_symbol
_atom_site_fract_x
_atom_site_fract_y
_atom_site_fract_z
_atom_site_U_iso_or_equiv
_atom_site_adp_type
_atom_site_occupancy
_atom_site_symmetry_multiplicity
_atom_site_calc_flag
_atom_site_refinement_flags
_atom_site_disorder_assembly
_atom_site_disorder_group
Hg Hg 0.51209(3) 0.30353(2) 0.16784(3) 0.01946(11) Uani 1 1 d . . .
Cl1 Cl 0.5704(2) 0.29028(19) 0.03436(19) 0.0307(6) Uani 1 1 d . . .
Cl2 Cl 0.4005(2) 0.33384(16) 0.26915(19) 0.0248(5) Uani 1 1 d . . .
O1 O 0.8637(6) 0.0741(4) 0.3035(5) 0.0245(16) Uani 1 1 d . . .
O2 O 0.7091(6) 0.3993(4) 0.2729(5) 0.0166(14) Uani 1 1 d . . .
O3 O 0.4774(6) 0.1313(4) 0.1640(5) 0.0241(16) Uani 1 1 d . . .
N1 N 0.6816(7) 0.2225(5) 0.2810(6) 0.0189(17) Uiso 1 1 d . . .
N2 N 1.3622(9) 0.0381(7) 0.5599(6) 0.034(2) Uani 1 1 d . . .
N3 N 1.0510(10) 0.6690(7) 0.4305(8) 0.042(3) Uani 1 1 d . . .
N4 N 0.0728(8) 0.1873(6) -0.1606(7) 0.032(2) Uani 1 1 d . . .
C1 C 0.7811(8) 0.2056(6) 0.2424(7) 0.0159(18) Uani 1 1 d . . .
H1A H 0.8083 0.2590 0.2231 0.019 Uiso 1 1 calc R . .
H1B H 0.7493 0.1719 0.1850 0.019 Uiso 1 1 calc R . .
C2 C 0.8916(9) 0.1612(6) 0.3068(7) 0.020(2) Uani 1 1 d . . .
H2A H 0.9631 0.1710 0.2851 0.024 Uiso 1 1 calc R . .
H2B H 0.9095 0.1822 0.3717 0.024 Uiso 1 1 calc R . .
C3 C 0.9556(9) 0.0227(7) 0.3516(7) 0.023(2) Uani 1 1 d . . .
C4 C 0.9286(9) -0.0618(7) 0.3394(8) 0.025(2) Uani 1 1 d . . .
H4 H 0.8506 -0.0797 0.3032 0.030 Uiso 1 1 calc R . .
C5 C 1.0173(10) -0.1188(7) 0.3810(8) 0.027(2) Uani 1 1 d . . .
H5 H 1.0005 -0.1762 0.3716 0.032 Uiso 1 1 calc R . .
C6 C 1.1302(11) -0.0936(7) 0.4362(7) 0.029(2) Uani 1 1 d . . .
H6 H 1.1904 -0.1335 0.4638 0.035 Uiso 1 1 calc R . .
C7 C 1.1551(9) -0.0098(7) 0.4511(7) 0.021(2) Uani 1 1 d . . .
C8 C 1.0659(9) 0.0495(7) 0.4070(8) 0.024(2) Uani 1 1 d . . .
H8 H 1.0824 0.1070 0.4158 0.028 Uiso 1 1 calc R . .
C9 C 1.2697(11) 0.0161(7) 0.5111(8) 0.030(3) Uani 1 1 d . . .
C10 C 0.7194(9) 0.2764(6) 0.3660(7) 0.019(2) Uani 1 1 d . . .
H10A H 0.7738 0.2444 0.4181 0.022 Uiso 1 1 calc R . .
H10B H 0.6469 0.2912 0.3843 0.022 Uiso 1 1 calc R . .
C11 C 0.7825(9) 0.3546(6) 0.3534(7) 0.018(2) Uani 1 1 d . . .
H11A H 0.7973 0.3895 0.4101 0.022 Uiso 1 1 calc R . .
H11B H 0.8614 0.3411 0.3444 0.022 Uiso 1 1 calc R . .
C12 C 0.7426(10) 0.4809(6) 0.2644(7) 0.021(2) Uani 1 1 d . . .
C13 C 0.6671(8) 0.5250(6) 0.1916(8) 0.020(2) Uani 1 1 d . . .
H13 H 0.6003 0.4980 0.1489 0.024 Uiso 1 1 calc R . .
C14 C 0.6865(9) 0.6077(6) 0.1797(7) 0.019(2) Uiso 1 1 d . . .
H14 H 0.6341 0.6374 0.1288 0.023 Uiso 1 1 calc R . .
C15 C 0.7844(10) 0.6476(6) 0.2433(8) 0.025(2) Uani 1 1 d . . .
H15 H 0.7974 0.7052 0.2379 0.030 Uiso 1 1 calc R . .
C16 C 0.8625(9) 0.6008(7) 0.3149(7) 0.023(2) Uani 1 1 d . . .
C17 C 0.8436(9) 0.5164(5) 0.3255(7) 0.0175(19) Uani 1 1 d . . .
H17 H 0.8984 0.4847 0.3732 0.021 Uiso 1 1 calc R . .
C18 C 0.9649(11) 0.6400(7) 0.3788(8) 0.028(2) Uani 1 1 d . . .
C19 C 0.6281(9) 0.1464(6) 0.3092(6) 0.018(2) Uani 1 1 d . . .
H19A H 0.6919 0.1172 0.3580 0.022 Uiso 1 1 calc R . .
H19B H 0.5651 0.1634 0.3377 0.022 Uiso 1 1 calc R . .
C20 C 0.5737(8) 0.0874(6) 0.2315(7) 0.021(2) Uani 1 1 d . . .
H20A H 0.6350 0.0687 0.2021 0.025 Uiso 1 1 calc R . .
H20B H 0.5414 0.0383 0.2555 0.025 Uiso 1 1 calc R . .
C21 C 0.4046(8) 0.0878(6) 0.0902(6) 0.0134(17) Uiso 1 1 d . . .
C22 C 0.4148(10) 0.0037(6) 0.0737(7) 0.023(2) Uani 1 1 d . . .
H22 H 0.4769 -0.0280 0.1154 0.028 Uiso 1 1 calc R . .
C23 C 0.3359(10) -0.0333(7) -0.0021(7) 0.023(2) Uani 1 1 d . . .
H23 H 0.3423 -0.0911 -0.0111 0.028 Uiso 1 1 calc R . .
C24 C 0.2459(10) 0.0118(7) -0.0670(8) 0.027(2) Uani 1 1 d . . .
H24 H 0.1933 -0.0142 -0.1208 0.032 Uiso 1 1 calc R . .
C25 C 0.2356(9) 0.0965(6) -0.0504(8) 0.022(2) Uani 1 1 d . . .
C26 C 0.3144(9) 0.1346(6) 0.0298(7) 0.019(2) Uiso 1 1 d . . .
H26 H 0.3055 0.1915 0.0421 0.023 Uiso 1 1 calc R . .
C27 C 0.1455(9) 0.1467(6) -0.1114(7) 0.022(2) Uani 1 1 d . . .

loop_
_atom_site_aniso_label
_atom_site_aniso_U_11
_atom_site_aniso_U_22
_atom_site_aniso_U_33
_atom_site_aniso_U_23
_atom_site_aniso_U_13
_atom_site_aniso_U_12
Hg 0.01923(18) 0.01927(19) 0.01889(18) -0.00045(17) 0.00423(13) -0.00116(16)
Cl1 0.0282(13) 0.0387(16) 0.0235(13) 0.0059(11) 0.0054(10) 0.0006(12)
Cl2 0.0240(12) 0.0234(12) 0.0299(13) -0.0017(10) 0.0124(11) 0.0011(10)
O1 0.022(4) 0.013(3) 0.035(4) 0.000(3) 0.004(3) -0.005(3)
O2 0.014(3) 0.011(3) 0.023(4) 0.003(3) 0.002(3) -0.011(3)
O3 0.018(4) 0.021(4) 0.030(4) -0.007(3) 0.002(3) -0.004(3)
N2 0.027(5) 0.050(6) 0.015(4) 0.018(4) -0.010(4) 0.004(5)
N3 0.046(7) 0.028(5) 0.039(6) 0.009(5) -0.008(5) -0.005(5)
N4 0.024(5) 0.036(6) 0.036(5) -0.005(5) 0.009(4) 0.001(4)
C1 0.010(4) 0.016(5) 0.019(5) 0.003(4) 0.001(3) 0.000(4)
C2 0.027(5) 0.015(5) 0.018(5) 0.000(4) 0.008(4) -0.006(4)
C3 0.022(5) 0.022(5) 0.021(5) 0.004(4) 0.000(4) 0.009(4)
C4 0.019(5) 0.023(5) 0.030(6) -0.005(4) 0.006(4) 0.001(4)
C5 0.028(6) 0.020(5) 0.032(6) 0.001(5) 0.007(5) 0.006(4)
C6 0.041(7) 0.021(5) 0.019(5) -0.004(4) 0.002(5) 0.004(5)
C7 0.017(5) 0.031(6) 0.015(5) 0.014(4) 0.004(4) 0.011(4)
C8 0.016(5) 0.018(5) 0.036(6) 0.002(4) 0.007(4) 0.007(4)
C9 0.030(6) 0.026(6) 0.032(6) 0.013(5) 0.005(5) 0.007(5)
C10 0.023(5) 0.016(5) 0.016(5) -0.008(4) 0.005(4) -0.009(4)
C11 0.019(5) 0.019(5) 0.014(5) 0.007(4) 0.003(4) 0.015(4)
C12 0.028(5) 0.019(5) 0.019(5) 0.010(4) 0.011(4) 0.004(4)
C13 0.009(4) 0.014(5) 0.033(6) 0.004(4) -0.001(4) -0.009(4)
C15 0.030(6) 0.015(5) 0.030(6) 0.003(4) 0.009(5) 0.000(4)
C16 0.014(5) 0.033(6) 0.020(5) 0.002(4) 0.003(4) 0.003(4)
C17 0.020(5) 0.006(4) 0.026(5) -0.009(4) 0.005(4) -0.007(4)
C18 0.036(6) 0.017(5) 0.026(6) 0.001(4) 0.002(5) -0.004(5)
C19 0.023(5) 0.024(5) 0.010(4) -0.007(4) 0.009(4) -0.006(4)
C20 0.012(4) 0.020(5) 0.029(5) 0.011(4) 0.006(4) 0.003(4)
C22 0.031(6) 0.020(5) 0.016(5) -0.003(4) 0.005(4) -0.010(4)
C23 0.032(6) 0.024(5) 0.017(5) 0.001(4) 0.013(4) -0.002(4)
C24 0.026(5) 0.022(5) 0.032(6) -0.001(5) 0.009(5) -0.010(4)
C25 0.023(5) 0.019(5) 0.029(6) -0.005(4) 0.014(4) -0.006(4)
C27 0.012(4) 0.023(5) 0.024(5) -0.006(4) -0.004(4) -0.002(4)

loop_
_atom_type_symbol
_atom_type_description
_atom_type_scat_dispersion_real
_atom_type_scat_dispersion_imag
_atom_type_scat_source
C C 0.0033 0.0016 'International Tables Vol C Tables 4.2.6.8 and 6.1.1.4'
H H 0.0000 0.0000 'International Tables Vol C Tables 4.2.6.8 and 6.1.1.4'
N N 0.0061 0.0033 'International Tables Vol C Tables 4.2.6.8 and 6.1.1.4'
O O 0.0106 0.0060 'International Tables Vol C Tables 4.2.6.8 and 6.1.1.4'
Cl Cl 0.1484 0.1585 'International Tables Vol C Tables 4.2.6.8 and 6.1.1.4'
Hg Hg -2.3894 9.2266 'International Tables Vol C Tables 4.2.6.8 and 6.1.1.4'

loop_
_geom_angle_atom_site_label_1
_geom_angle_atom_site_label_2
_geom_angle_atom_site_label_3
_geom_angle
_geom_angle_site_symmetry_1
_geom_angle_site_symmetry_3
_geom_angle_publ_flag
Cl1 Hg Cl2 162.22(10) . . ?
Cl1 Hg N1 99.1(2) . . ?
Cl2 Hg N1 98.4(2) . . ?
C3 O1 C2 116.2(8) . . ?
C12 O2 C11 116.0(7) . . ?
C21 O3 C20 118.2(8) . . ?
C1 N1 C19 113.8(8) . . ?
C1 N1 C10 112.3(8) . . ?
C19 N1 C10 106.3(7) . . ?
C1 N1 Hg 112.2(6) . . ?
C19 N1 Hg 107.9(6) . . ?
C10 N1 Hg 103.7(6) . . ?
N1 C1 C2 116.8(8) . . ?
N1 C1 H1A 108.1 . . ?
C2 C1 H1A 108.1 . . ?
N1 C1 H1B 108.1 . . ?
C2 C1 H1B 108.1 . . ?
H1A C1 H1B 107.3 . . ?
O1 C2 C1 107.4(8) . . ?
O1 C2 H2A 110.2 . . ?
C1 C2 H2A 110.2 . . ?
O1 C2 H2B 110.2 . . ?
C1 C2 H2B 110.2 . . ?
H2A C2 H2B 108.5 . . ?
C8 C3 O1 124.4(10) . . ?
C8 C3 C4 121.2(9) . . ?
O1 C3 C4 114.4(9) . . ?
C5 C4 C3 118.9(10) . . ?
C5 C4 H4 120.5 . . ?
C3 C4 H4 120.5 . . ?
C4 C5 C6 121.1(11) . . ?
C4 C5 H5 119.5 . . ?
C6 C5 H5 119.5 . . ?
C5 C6 C7 119.8(10) . . ?
C5 C6 H6 120.1 . . ?
C7 C6 H6 120.1 . . ?
C6 C7 C8 119.7(10) . . ?
C6 C7 C9 119.8(10) . . ?
C8 C7 C9 120.5(10) . . ?
C3 C8 C7 119.2(10) . . ?
C3 C8 H8 120.4 . . ?
C7 C8 H8 120.4 . . ?
N2 C9 C7 179.1(13) . . ?
N1 C10 C11 114.5(8) . . ?
N1 C10 H10A 108.6 . . ?
C11 C10 H10A 108.6 . . ?
N1 C10 H10B 108.6 . . ?
C11 C10 H10B 108.6 . . ?
H10A C10 H10B 107.6 . . ?
O2 C11 C10 109.7(8) . . ?
O2 C11 H11A 109.7 . . ?
C10 C11 H11A 109.7 . . ?
O2 C11 H11B 109.7 . . ?
C10 C11 H11B 109.7 . . ?
H11A C11 H11B 108.2 . . ?
C13 C12 C17 121.6(9) . . ?
C13 C12 O2 115.7(9) . . ?
C17 C12 O2 122.6(9) . . ?
C12 C13 C14 121.0(9) . . ?
C12 C13 H13 119.5 . . ?
C14 C13 H13 119.5 . . ?
C13 C14 C15 119.4(10) . . ?
C13 C14 H14 120.3 . . ?
C15 C14 H14 120.3 . . ?
C16 C15 C14 118.6(10) . . ?
C16 C15 H15 120.7 . . ?
C14 C15 H15 120.7 . . ?
C15 C16 C17 121.8(10) . . ?
C15 C16 C18 119.4(10) . . ?
C17 C16 C18 118.9(9) . . ?
C12 C17 C16 117.5(10) . . ?
C12 C17 H17 121.3 . . ?
C16 C17 H17 121.3 . . ?
N3 C18 C16 177.2(13) . . ?
C20 C19 N1 114.9(8) . . ?
C20 C19 H19A 108.5 . . ?
N1 C19 H19A 108.5 . . ?
C20 C19 H19B 108.5 . . ?
N1 C19 H19B 108.5 . . ?
H19A C19 H19B 107.5 . . ?
O3 C20 C19 106.7(8) . . ?
O3 C20 H20A 110.4 . . ?
C19 C20 H20A 110.4 . . ?
O3 C20 H20B 110.4 . . ?
C19 C20 H20B 110.4 . . ?
H20A C20 H20B 108.6 . . ?
O3 C21 C26 114.2(8) . . ?
O3 C21 C22 125.4(9) . . ?
C26 C21 C22 120.4(9) . . ?
C23 C22 C21 120.2(10) . . ?
C23 C22 H22 119.9 . . ?
C21 C22 H22 119.9 . . ?
C22 C23 C24 121.6(10) . . ?
C22 C23 H23 119.2 . . ?
C24 C23 H23 119.2 . . ?
C23 C24 C25 118.1(10) . . ?
C23 C24 H24 120.9 . . ?
C25 C24 H24 120.9 . . ?
C24 C25 C26 120.5(10) . . ?
C24 C25 C27 122.0(10) . . ?
C26 C25 C27 117.5(9) . . ?
C21 C26 C25 119.1(9) . . ?
C21 C26 H26 120.5 . . ?
C25 C26 H26 120.5 . . ?
N4 C27 C25 179.9(15) . . ?

loop_
_geom_bond_atom_site_label_1
_geom_bond_atom_site_label_2
_geom_bond_distance
_geom_bond_site_symmetry_2
_geom_bond_publ_flag
Hg Cl1 2.303(3) . ?
Hg Cl2 2.323(3) . ?
Hg N1 2.540(8) . ?
O1 C3 1.372(12) . ?
O1 C2 1.443(11) . ?
O2 C12 1.393(11) . ?
O2 C11 1.442(11) . ?
O3 C21 1.367(11) . ?
O3 C20 1.447(11) . ?
N1 C1 1.465(12) . ?
N1 C19 1.494(12) . ?
N1 C10 1.494(12) . ?
N2 C9 1.158(15) . ?
N3 C18 1.164(15) . ?
N4 C27 1.145(14) . ?
C1 C2 1.532(13) . ?
C1 H1A 0.9900 . ?
C1 H1B 0.9900 . ?
C2 H2A 0.9900 . ?
C2 H2B 0.9900 . ?
C3 C8 1.370(14) . ?
C3 C4 1.402(15) . ?
C4 C5 1.383(15) . ?
C4 H4 0.9500 . ?
C5 C6 1.384(16) . ?
C5 H5 0.9500 . ?
C6 C7 1.389(15) . ?
C6 H6 0.9500 . ?
C7 C8 1.420(13) . ?
C7 C9 1.426(16) . ?
C8 H8 0.9500 . ?
C10 C11 1.501(13) . ?
C10 H10A 0.9900 . ?
C10 H10B 0.9900 . ?
C11 H11A 0.9900 . ?
C11 H11B 0.9900 . ?
C12 C13 1.375(14) . ?
C12 C17 1.376(14) . ?
C13 C14 1.376(13) . ?
C13 H13 0.9500 . ?
C14 C15 1.401(14) . ?
C14 H14 0.9500 . ?
C15 C16 1.400(14) . ?
C15 H15 0.9500 . ?
C16 C17 1.400(14) . ?
C16 C18 1.430(15) . ?
C17 H17 0.9500 . ?
C19 C20 1.491(14) . ?
C19 H19A 0.9900 . ?
C19 H19B 0.9900 . ?
C20 H20A 0.9900 . ?
C20 H20B 0.9900 . ?
C21 C26 1.385(13) . ?
C21 C22 1.393(14) . ?
C22 C23 1.363(14) . ?
C22 H22 0.9500 . ?
C23 C24 1.399(15) . ?
C23 H23 0.9500 . ?
C24 C25 1.403(15) . ?
C24 H24 0.9500 . ?
C25 C26 1.413(14) . ?
C25 C27 1.418(15) . ?
C26 H26 0.9500 . ?

loop_
_geom_torsion_atom_site_label_1
_geom_torsion_atom_site_label_2
_geom_torsion_atom_site_label_3
_geom_torsion_atom_site_label_4
_geom_torsion
_geom_torsion_site_symmetry_1
_geom_torsion_site_symmetry_2
_geom_torsion_site_symmetry_3
_geom_torsion_site_symmetry_4
_geom_torsion_publ_flag
Cl1 Hg N1 C1 12.6(6) . . . . ?
Cl2 Hg N1 C1 -170.2(6) . . . . ?
Cl1 Hg N1 C19 -113.5(5) . . . . ?
Cl2 Hg N1 C19 63.7(6) . . . . ?
Cl1 Hg N1 C10 134.0(5) . . . . ?
Cl2 Hg N1 C10 -48.8(6) . . . . ?
C19 N1 C1 C2 -60.4(11) . . . . ?
C10 N1 C1 C2 60.3(11) . . . . ?
Hg N1 C1 C2 176.7(6) . . . . ?
C3 O1 C2 C1 175.3(8) . . . . ?
N1 C1 C2 O1 80.9(10) . . . . ?
C2 O1 C3 C8 5.3(15) . . . . ?
C2 O1 C3 C4 -174.2(9) . . . . ?
C8 C3 C4 C5 -2.9(17) . . . . ?
O1 C3 C4 C5 176.6(10) . . . . ?
C3 C4 C5 C6 1.9(17) . . . . ?
C4 C5 C6 C7 0.6(17) . . . . ?
C5 C6 C7 C8 -2.1(16) . . . . ?
C5 C6 C7 C9 177.4(11) . . . . ?
O1 C3 C8 C7 -178.1(10) . . . . ?
C4 C3 C8 C7 1.4(17) . . . . ?
C6 C7 C8 C3 1.1(16) . . . . ?
C9 C7 C8 C3 -178.3(10) . . . . ?
C6 C7 C9 N2 -167(100) . . . . ?
C8 C7 C9 N2 12(86) . . . . ?
C1 N1 C10 C11 51.6(11) . . . . ?
C19 N1 C10 C11 176.6(8) . . . . ?
Hg N1 C10 C11 -69.7(8) . . . . ?
C12 O2 C11 C10 166.3(8) . . . . ?
N1 C10 C11 O2 53.7(11) . . . . ?
C11 O2 C12 C13 -175.3(9) . . . . ?
C11 O2 C12 C17 3.6(13) . . . . ?
C17 C12 C13 C14 -3.1(16) . . . . ?
O2 C12 C13 C14 175.8(9) . . . . ?
C12 C13 C14 C15 -0.6(16) . . . . ?
C13 C14 C15 C16 2.8(15) . . . . ?
C14 C15 C16 C17 -1.6(16) . . . . ?
C14 C15 C16 C18 178.2(10) . . . . ?
C13 C12 C17 C16 4.2(15) . . . . ?
O2 C12 C17 C16 -174.6(9) . . . . ?
C15 C16 C17 C12 -1.9(15) . . . . ?
C18 C16 C17 C12 178.4(10) . . . . ?
C15 C16 C18 N3 -137(26) . . . . ?
C17 C16 C18 N3 43(27) . . . . ?
C1 N1 C19 C20 -61.5(11) . . . . ?
C10 N1 C19 C20 174.5(8) . . . . ?
Hg N1 C19 C20 63.8(9) . . . . ?
C21 O3 C20 C19 -173.3(8) . . . . ?
N1 C19 C20 O3 -60.9(10) . . . . ?
C20 O3 C21 C26 179.4(8) . . . . ?
C20 O3 C21 C22 0.0(14) . . . . ?
O3 C21 C22 C23 179.4(9) . . . . ?
C26 C21 C22 C23 0.0(15) . . . . ?
C21 C22 C23 C24 2.3(16) . . . . ?
C22 C23 C24 C25 -2.3(16) . . . . ?
C23 C24 C25 C26 0.0(15) . . . . ?
C23 C24 C25 C27 -178.7(10) . . . . ?
O3 C21 C26 C25 178.4(8) . . . . ?
C22 C21 C26 C25 -2.2(14) . . . . ?
C24 C25 C26 C21 2.2(15) . . . . ?
C27 C25 C26 C21 -179.1(9) . . . . ?
C24 C25 C27 N4 -156(100) . . . . ?
C26 C25 C27 N4 25(100) . . . . ?
